data_1505855
loop_
_publ_author_name
'Kamikawa, Ken'
'Kinoshita, Shunsuke'
'Matsuzaka, Hiroyuki'
'Uemura, Motokazu'

_publ_section_title
;
 Stereoselective synthesis of axially chiral N-C bonds in N-aryl indoles.
;
_journal_issue 6
_journal_name_full 'Organic letters'
_journal_page_first 1097
_journal_page_last 1100
_journal_paper_doi 10.1021/ol0529997
_journal_volume 8
_journal_year 2006
_chemical_formula_sum 'C21 H17 Cr N O5'
_chemical_formula_weight 415.36
_chemical_name_systematic ?
_space_group_IT_number 4
_symmetry_cell_setting monoclinic
_symmetry_space_group_name_Hall 'P 2yb'
_symmetry_space_group_name_H-M 'P 1 21 1'
_atom_sites_solution_hydrogens geom
_atom_sites_solution_primary direct
_atom_sites_solution_secondary difmap
_audit_creation_method SHELXL-97
_cell_angle_alpha 90.00
_cell_angle_beta 89.8(2)
_cell_angle_gamma 90.00
_cell_formula_units_Z 4
_cell_length_a 7.72(2)
_cell_length_b 26.56(8)
_cell_length_c 9.43(4)
_cell_measurement_temperature 293(2)
_cell_volume 1934(11)
_computing_cell_refinement 'RIGAKU PROCESS AUTO'
_computing_data_collection 'RIGAKU PROCESS AUTO'
_computing_data_reduction 'RIGAKU PROCESS AUTO'
_computing_structure_refinement 'SHELXL-97 (Sheldrick, 1997)'
_computing_structure_solution 'SHELXS-97 (Sheldrick, 1990)'
_diffrn_ambient_temperature 293(2)
_diffrn_measured_fraction_theta_full 0.998
_diffrn_measured_fraction_theta_max 0.998
_diffrn_measurement_device_type 'RIGAKU RAXIS RAPID'
_diffrn_radiation_monochromator graphite
_diffrn_radiation_source 'fine-focus sealed tube'
_diffrn_radiation_type MoK\a
_diffrn_radiation_wavelength 0.71075
_diffrn_reflns_av_R_equivalents 0.0986
_diffrn_reflns_av_sigmaI/netI 0.1419
_diffrn_reflns_limit_h_max 8
_diffrn_reflns_limit_h_min -10
_diffrn_reflns_limit_k_max 34
_diffrn_reflns_limit_k_min -33
_diffrn_reflns_limit_l_max 12
_diffrn_reflns_limit_l_min -12
_diffrn_reflns_number 18940
_diffrn_reflns_theta_full 27.48
_diffrn_reflns_theta_max 27.48
_diffrn_reflns_theta_min 3.05
_exptl_absorpt_coefficient_mu 0.624
_exptl_absorpt_correction_T_max 0.8854
_exptl_absorpt_correction_T_min 0.7456
_exptl_absorpt_correction_type empirical
_exptl_absorpt_process_details ABSCOR
_exptl_crystal_colour yellow
_exptl_crystal_density_diffrn 1.427
_exptl_crystal_density_method 'not measured'
_exptl_crystal_description blocks
_exptl_crystal_F_000 856
_exptl_crystal_size_max 0.50
_exptl_crystal_size_mid 0.40
_exptl_crystal_size_min 0.20
_refine_diff_density_max 0.910
_refine_diff_density_min -0.973
_refine_diff_density_rms 0.128
_refine_ls_abs_structure_details 'Flack H D (1983), Acta Cryst. A39, 876-881'
_refine_ls_abs_structure_Flack 0.92(6)
_refine_ls_extinction_method none
_refine_ls_goodness_of_fit_ref 0.949
_refine_ls_hydrogen_treatment mixed
_refine_ls_matrix_type full
_refine_ls_number_parameters 523
_refine_ls_number_reflns 8622
_refine_ls_number_restraints 1
_refine_ls_restrained_S_all 0.949
_refine_ls_R_factor_all 0.1976
_refine_ls_R_factor_gt 0.1026
_refine_ls_shift/su_max 0.002
_refine_ls_shift/su_mean 0.000
_refine_ls_structure_factor_coef Fsqd
_refine_ls_weighting_details 'calc w=1/[\s^2^(Fo^2^)+(0.1902P)^2^+0.0000P] where P=(Fo^2^+2Fc^2^)/3'
_refine_ls_weighting_scheme calc
_refine_ls_wR_factor_gt 0.2551
_refine_ls_wR_factor_ref 0.3137
_reflns_number_gt 3951
_reflns_number_total 8622
_reflns_threshold_expression >2sigma(I)
_cod_data_source_file ol0529997si20060201_072733.cif
_cod_data_source_block 3aa
_cod_depositor_comments
;
The following automatic conversions were performed:
'_atom_site_symetry_multiplicity' tag replaced with
'_atom_site_symmetry_multiplicity'.

Automatic conversion script
Id: cif_correct_tags 1440 2010-10-19 06:21:57Z saulius 
;
_cod_original_cell_volume 1933(11)
_cod_original_sg_symbol_H-M P21
_cod_database_code 1505855

loop_
_symmetry_equiv_pos_as_xyz
'x, y, z'
'-x, y+1/2, -z'

loop_
_atom_site_label
_atom_site_type_symbol
_atom_site_fract_x
_atom_site_fract_y
_atom_site_fract_z
_atom_site_U_iso_or_equiv
_atom_site_adp_type
_atom_site_occupancy
_atom_site_symmetry_multiplicity
_atom_site_calc_flag
_atom_site_refinement_flags
Cr1 Cr 0.8314(2) 0.14566(6) 0.88492(18) 0.0502(5) Uani 1 1 d .
Cr2 Cr 0.3306(2) 0.35695(5) 0.86756(17) 0.0490(5) Uani 1 1 d .
O1 O 0.7383(9) 0.2438(3) 1.1698(8) 0.0519(18) Uani 1 1 d .
O2 O 0.9812(11) 0.2228(3) 1.2942(8) 0.065(2) Uani 1 1 d .
O3 O 0.4810(14) 0.1753(5) 0.9837(14) 0.103(4) Uani 1 1 d .
O4 O 0.7159(18) 0.1657(6) 0.5859(13) 0.127(5) Uani 1 1 d .
O5 O 0.676(2) 0.0429(5) 0.854(2) 0.159(7) Uani 1 1 d .
O6 O 0.4836(11) 0.2785(3) 0.4607(8) 0.067(2) Uani 1 1 d .
O7 O 0.2438(9) 0.2577(3) 0.5865(8) 0.0526(18) Uani 1 1 d .
O8 O -0.0205(13) 0.3284(5) 0.7640(14) 0.104(4) Uani 1 1 d .
O9 O 0.195(3) 0.4589(5) 0.9138(18) 0.165(8) Uani 1 1 d .
O10 O 0.2101(16) 0.3339(6) 1.1635(13) 0.116(4) Uani 1 1 d .
O11 O 0.8319(12) 0.1448(5) 1.3854(9) 0.083(3) Uani 1 1 d .
O12 O 0.3269(10) 0.3567(4) 0.3615(8) 0.063(2) Uani 1 1 d .
N1 N 0.9813(12) 0.1010(3) 1.1927(10) 0.054(2) Uani 1 1 d .
N2 N 0.4786(11) 0.4003(3) 0.5567(10) 0.052(2) Uani 1 1 d .
C1 C 1.0013(13) 0.1325(3) 1.0689(12) 0.044(2) Uani 1 1 d .
C2 C 0.9385(12) 0.1834(4) 1.0747(11) 0.042(2) Uani 1 1 d .
C3 C 0.9689(13) 0.2145(4) 0.9552(11) 0.047(2) Uani 1 1 d .
H3 H 0.9315 0.2478 0.9559 0.057 Uiso 1 1 calc R
C4 C 1.0543(16) 0.1955(5) 0.8370(12) 0.059(3) Uani 1 1 d .
H4 H 1.0763 0.2162 0.7596 0.071 Uiso 1 1 calc R
C5 C 1.1076(15) 0.1450(5) 0.8344(12) 0.063(3) Uani 1 1 d .
H5 H 1.1592 0.1327 0.7521 0.076 Uiso 1 1 calc R
C6 C 1.0867(16) 0.1114(5) 0.9513(14) 0.059(3) Uani 1 1 d .
C7 C 0.8532(14) 0.2029(4) 1.2050(12) 0.051(3) Uani 1 1 d .
H7 H 0.7894 0.1759 1.2533 0.062 Uiso 1 1 calc R
C8 C 0.8010(15) 0.2884(4) 1.2430(13) 0.056(3) Uani 1 1 d .
H8A H 0.8700 0.3092 1.1799 0.067 Uiso 1 1 calc R
H8B H 0.7050 0.3083 1.2792 0.067 Uiso 1 1 calc R
C9 C 0.9049(19) 0.2694(5) 1.3574(15) 0.072(4) Uani 1 1 d .
H9A H 0.8343 0.2616 1.4399 0.087 Uiso 1 1 calc R
H9B H 0.9944 0.2932 1.3841 0.087 Uiso 1 1 calc R
C10 C 1.147(2) 0.0578(5) 0.9491(17) 0.084(4) Uani 1 1 d .
H10A H 1.1490 0.0458 0.8531 0.126 Uiso 1 1 calc R
H10B H 1.0698 0.0375 1.0046 0.126 Uiso 1 1 calc R
H10C H 1.2619 0.0559 0.9880 0.126 Uiso 1 1 calc R
C11 C 0.6154(15) 0.1635(5) 0.9476(14) 0.064(3) Uani 1 1 d .
C12 C 0.757(2) 0.1587(6) 0.7015(15) 0.081(4) Uani 1 1 d .
C13 C 0.749(2) 0.0820(5) 0.8599(17) 0.083(5) Uani 1 1 d .
C14 C 0.8319(16) 0.0758(5) 1.2369(15) 0.061(3) Uani 1 1 d .
H14 H 0.7268 0.0754 1.1890 0.073 Uiso 1 1 calc R
C15 C 0.8659(18) 0.0514(5) 1.3643(14) 0.064(3) Uani 1 1 d .
H15 H 0.7871 0.0331 1.4186 0.077 Uiso 1 1 calc R
C16 C 1.151(2) 0.0461(5) 1.5046(16) 0.077(4) Uani 1 1 d .
H16 H 1.1083 0.0265 1.5786 0.092 Uiso 1 1 calc R
C17 C 1.319(3) 0.0613(6) 1.5047(17) 0.093(6) Uani 1 1 d .
H17 H 1.3922 0.0505 1.5770 0.111 Uiso 1 1 calc R
C18 C 1.385(2) 0.0921(6) 1.4001(17) 0.081(4) Uani 1 1 d .
H18 H 1.4992 0.1028 1.4053 0.098 Uiso 1 1 calc R
C19 C 1.2825(17) 0.1079(5) 1.2861(14) 0.061(3) Uani 1 1 d .
H19 H 1.3257 0.1278 1.2130 0.073 Uiso 1 1 calc R
C20 C 1.1151(15) 0.0918(4) 1.2907(12) 0.053(3) Uani 1 1 d .
C21 C 1.046(2) 0.0596(4) 1.3962(13) 0.066(4) Uani 1 1 d .
C22 C 0.4966(13) 0.3717(4) 0.6794(10) 0.046(2) Uani 1 1 d .
C23 C 0.4424(11) 0.3187(3) 0.6788(10) 0.038(2) Uani 1 1 d .
C24 C 0.4717(14) 0.2879(4) 0.7966(11) 0.047(2) Uani 1 1 d .
H24 H 0.4353 0.2545 0.7971 0.057 Uiso 1 1 calc R
C25 C 0.5576(14) 0.3086(5) 0.9141(12) 0.056(3) Uani 1 1 d .
H25 H 0.5808 0.2882 0.9919 0.067 Uiso 1 1 calc R
C26 C 0.6119(14) 0.3620(5) 0.9172(12) 0.061(3) Uani 1 1 d .
H26 H 0.6670 0.3748 0.9970 0.073 Uiso 1 1 calc R
C27 C 0.5818(15) 0.3926(5) 0.8042(12) 0.055(3) Uani 1 1 d .
C28 C 0.3562(14) 0.2969(4) 0.5484(13) 0.054(3) Uani 1 1 d .
H28 H 0.2913 0.3233 0.4992 0.065 Uiso 1 1 calc R
C29 C 0.4103(16) 0.2352(5) 0.3935(14) 0.066(4) Uani 1 1 d .
H29A H 0.4990 0.2116 0.3636 0.080 Uiso 1 1 calc R
H29B H 0.3396 0.2445 0.3128 0.080 Uiso 1 1 calc R
C30 C 0.3011(17) 0.2143(4) 0.5140(13) 0.059(3) Uani 1 1 d .
H30A H 0.2039 0.1950 0.4780 0.070 Uiso 1 1 calc R
H30B H 0.3699 0.1929 0.5754 0.070 Uiso 1 1 calc R
C31 C 0.643(2) 0.4441(5) 0.7927(18) 0.088(5) Uani 1 1 d .
H31A H 0.6325 0.4603 0.8833 0.132 Uiso 1 1 calc R
H31B H 0.5738 0.4618 0.7244 0.132 Uiso 1 1 calc R
H31C H 0.7617 0.4441 0.7630 0.132 Uiso 1 1 calc R
C32 C 0.1154(15) 0.3399(5) 0.8008(15) 0.068(3) Uani 1 1 d .
C33 C 0.249(3) 0.4208(6) 0.8975(18) 0.099(6) Uani 1 1 d .
C34 C 0.2583(18) 0.3417(6) 1.0527(14) 0.072(3) Uani 1 1 d .
C35 C 0.3302(14) 0.4239(4) 0.5102(13) 0.053(3) Uani 1 1 d .
H35 H 0.2261 0.4252 0.5600 0.064 Uiso 1 1 calc R
C36 C 0.3580(17) 0.4446(6) 0.3826(14) 0.067(4) Uani 1 1 d .
H36 H 0.2746 0.4605 0.3275 0.080 Uiso 1 1 calc R
C37 C 0.6446(16) 0.4492(4) 0.2303(14) 0.060(3) Uani 1 1 d .
H37 H 0.5995 0.4663 0.1528 0.072 Uiso 1 1 calc R
C38 C 0.8060(18) 0.4361(4) 0.2297(13) 0.063(3) Uani 1 1 d .
H38 H 0.8758 0.4453 0.1534 0.076 Uiso 1 1 calc R
C39 C 0.8788(18) 0.4082(5) 0.3415(14) 0.063(3) Uani 1 1 d .
H39 H 0.9945 0.3985 0.3368 0.076 Uiso 1 1 calc R
C40 C 0.7765(16) 0.3946(5) 0.4625(12) 0.058(3) Uani 1 1 d .
H40 H 0.8227 0.3777 0.5401 0.069 Uiso 1 1 calc R
C41 C 0.6045(12) 0.4082(4) 0.4553(10) 0.041(2) Uani 1 1 d .
C42 C 0.5382(16) 0.4382(4) 0.3440(12) 0.051(3) Uani 1 1 d .

loop_
_atom_site_aniso_label
_atom_site_aniso_U_11
_atom_site_aniso_U_22
_atom_site_aniso_U_33
_atom_site_aniso_U_23
_atom_site_aniso_U_13
_atom_site_aniso_U_12
Cr1 0.0613(11) 0.0473(10) 0.0420(9) 0.0011(8) -0.0106(7) -0.0034(9)
Cr2 0.0603(11) 0.0483(10) 0.0385(9) 0.0033(8) 0.0087(7) 0.0045(9)
O1 0.052(4) 0.043(4) 0.061(5) -0.006(3) -0.005(3) 0.009(3)
O2 0.068(5) 0.083(5) 0.044(4) -0.018(4) -0.016(4) 0.026(4)
O3 0.064(6) 0.118(9) 0.128(10) 0.021(7) 0.001(6) -0.032(6)
O4 0.134(10) 0.181(13) 0.066(7) 0.024(8) -0.049(7) 0.005(9)
O5 0.204(16) 0.063(7) 0.210(17) -0.034(9) -0.034(13) -0.051(9)
O6 0.085(6) 0.068(5) 0.048(5) -0.018(4) 0.019(4) -0.019(4)
O7 0.057(4) 0.047(4) 0.054(5) 0.000(3) 0.004(3) -0.010(4)
O8 0.056(5) 0.122(9) 0.133(10) 0.013(7) -0.004(6) 0.031(6)
O9 0.29(2) 0.063(8) 0.143(14) -0.002(8) 0.033(14) -0.005(11)
O10 0.113(9) 0.156(11) 0.078(8) 0.033(7) 0.036(6) 0.003(8)
O11 0.101(7) 0.108(8) 0.039(4) 0.024(5) -0.021(4) 0.024(6)
O12 0.075(5) 0.059(5) 0.054(4) 0.007(4) 0.020(4) 0.016(4)
N1 0.063(6) 0.041(5) 0.059(6) 0.007(4) -0.001(4) 0.003(4)
N2 0.051(5) 0.058(5) 0.046(5) 0.001(4) -0.001(4) -0.001(4)
C1 0.046(5) 0.030(4) 0.056(6) 0.003(4) -0.006(4) -0.001(4)
C2 0.037(5) 0.044(5) 0.045(6) 0.001(4) -0.001(4) 0.002(4)
C3 0.043(6) 0.050(6) 0.048(6) 0.002(5) -0.002(4) -0.007(5)
C4 0.076(8) 0.067(7) 0.035(6) 0.013(5) 0.011(5) -0.023(7)
C5 0.064(7) 0.076(8) 0.049(6) 0.026(6) 0.020(5) 0.020(7)
C6 0.059(7) 0.057(6) 0.063(8) 0.008(6) 0.004(6) 0.005(6)
C7 0.051(6) 0.048(6) 0.055(7) 0.013(5) -0.011(5) -0.003(5)
C8 0.052(6) 0.053(6) 0.062(8) -0.018(5) -0.002(5) 0.011(5)
C9 0.073(8) 0.067(8) 0.076(9) -0.019(7) -0.016(7) -0.001(7)
C10 0.088(10) 0.073(9) 0.091(11) -0.030(8) 0.008(8) 0.020(8)
C11 0.043(6) 0.076(8) 0.072(8) 0.005(6) -0.005(6) -0.007(6)
C12 0.092(10) 0.090(10) 0.061(8) 0.017(7) -0.012(7) -0.010(8)
C13 0.106(11) 0.062(9) 0.082(11) 0.000(7) -0.043(9) -0.006(8)
C14 0.050(6) 0.055(6) 0.077(9) 0.019(6) -0.005(6) -0.009(5)
C15 0.069(8) 0.047(6) 0.078(9) 0.016(6) 0.002(7) -0.013(6)
C16 0.094(10) 0.062(8) 0.075(10) 0.024(7) 0.002(8) 0.016(8)
C17 0.141(15) 0.068(9) 0.069(10) 0.003(8) -0.055(10) 0.027(9)
C18 0.075(9) 0.083(10) 0.087(11) -0.015(9) -0.028(8) 0.013(8)
C19 0.073(8) 0.049(6) 0.061(8) 0.001(5) -0.002(6) 0.014(6)
C20 0.063(7) 0.044(5) 0.052(7) 0.008(5) -0.005(5) 0.002(5)
C21 0.105(11) 0.045(7) 0.046(7) 0.009(5) 0.012(7) 0.005(7)
C22 0.051(6) 0.053(6) 0.035(5) -0.002(4) 0.012(4) -0.005(5)
C23 0.037(5) 0.038(5) 0.040(5) -0.002(4) 0.000(4) 0.004(4)
C24 0.059(6) 0.036(5) 0.047(6) 0.006(4) -0.001(5) 0.005(5)
C25 0.056(6) 0.074(8) 0.038(6) 0.019(5) -0.003(5) 0.000(6)
C26 0.056(6) 0.084(9) 0.043(6) -0.006(6) -0.006(4) -0.009(7)
C27 0.062(7) 0.058(7) 0.045(6) 0.002(5) -0.004(5) -0.012(6)
C28 0.049(6) 0.056(6) 0.057(7) 0.008(5) 0.004(5) 0.007(5)
C29 0.051(7) 0.084(9) 0.065(8) -0.024(7) 0.016(6) -0.013(7)
C30 0.071(7) 0.051(6) 0.054(7) -0.005(5) 0.006(5) 0.003(6)
C31 0.098(11) 0.058(8) 0.109(13) -0.032(8) -0.022(9) -0.005(8)
C32 0.046(7) 0.072(8) 0.085(9) 0.020(7) 0.012(6) 0.015(6)
C33 0.156(16) 0.051(8) 0.088(12) -0.005(7) 0.055(10) 0.023(10)
C34 0.077(8) 0.091(9) 0.047(7) 0.016(6) 0.005(6) 0.004(7)
C35 0.041(5) 0.054(6) 0.065(8) 0.010(5) 0.008(5) 0.005(5)
C36 0.064(8) 0.075(9) 0.060(8) 0.013(7) -0.006(6) 0.021(7)
C37 0.062(7) 0.046(6) 0.073(8) 0.012(6) -0.008(6) -0.021(6)
C38 0.084(9) 0.054(7) 0.051(7) -0.004(5) 0.022(6) -0.014(7)
C39 0.068(8) 0.058(7) 0.065(8) -0.003(6) 0.018(6) -0.021(6)
C40 0.069(7) 0.063(7) 0.042(6) -0.004(5) 0.012(5) -0.015(6)
C41 0.041(5) 0.039(5) 0.044(6) -0.005(4) 0.010(4) 0.001(4)
C42 0.069(7) 0.038(5) 0.046(6) 0.005(5) 0.002(5) 0.003(5)

loop_
_atom_type_symbol
_atom_type_description
_atom_type_scat_dispersion_real
_atom_type_scat_dispersion_imag
_atom_type_scat_source
C C 0.0033 0.0016 'International Tables Vol C Tables 4.2.6.8 and 6.1.1.4'
H H 0.0000 0.0000 'International Tables Vol C Tables 4.2.6.8 and 6.1.1.4'
N N 0.0061 0.0033 'International Tables Vol C Tables 4.2.6.8 and 6.1.1.4'
O O 0.0106 0.0060 'International Tables Vol C Tables 4.2.6.8 and 6.1.1.4'
Cr Cr 0.3209 0.6236 'International Tables Vol C Tables 4.2.6.8 and 6.1.1.4'

loop_
_geom_angle_atom_site_label_1
_geom_angle_atom_site_label_2
_geom_angle_atom_site_label_3
_geom_angle
C11 Cr1 C12 88.3(7)
C11 Cr1 C13 87.9(8)
C12 Cr1 C13 86.7(7)
C11 Cr1 C5 163.9(6)
C12 Cr1 C5 95.8(6)
C13 Cr1 C5 107.8(7)
C11 Cr1 C1 109.3(6)
C12 Cr1 C1 161.5(6)
C13 Cr1 C1 99.4(5)
C5 Cr1 C1 65.7(5)
C11 Cr1 C2 87.9(5)
C12 Cr1 C2 141.8(6)
C13 Cr1 C2 131.0(6)
C5 Cr1 C2 79.2(5)
C1 Cr1 C2 37.9(4)
C11 Cr1 C3 97.2(5)
C12 Cr1 C3 105.9(6)
C13 Cr1 C3 166.4(5)
C5 Cr1 C3 66.7(5)
C1 Cr1 C3 67.0(4)
C2 Cr1 C3 37.3(4)
C11 Cr1 C4 128.1(6)
C12 Cr1 C4 86.6(6)
C13 Cr1 C4 143.1(7)
C5 Cr1 C4 37.2(5)
C1 Cr1 C4 78.0(5)
C2 Cr1 C4 66.6(4)
C3 Cr1 C4 36.5(4)
C11 Cr1 C6 144.0(5)
C12 Cr1 C6 127.2(6)
C13 Cr1 C6 88.2(6)
C5 Cr1 C6 37.4(4)
C1 Cr1 C6 36.6(4)
C2 Cr1 C6 68.3(4)
C3 Cr1 C6 80.2(5)
C4 Cr1 C6 67.7(5)
C33 Cr2 C32 88.3(9)
C33 Cr2 C34 87.4(7)
C32 Cr2 C34 90.0(7)
C33 Cr2 C25 141.0(8)
C32 Cr2 C25 129.9(6)
C34 Cr2 C25 85.6(5)
C33 Cr2 C22 99.0(6)
C32 Cr2 C22 106.8(6)
C34 Cr2 C22 162.1(5)
C25 Cr2 C22 78.8(4)
C33 Cr2 C23 132.8(6)
C32 Cr2 C23 87.8(5)
C34 Cr2 C23 139.6(6)
C25 Cr2 C23 65.8(4)
C22 Cr2 C23 38.6(4)
C33 Cr2 C27 86.9(7)
C32 Cr2 C27 142.9(5)
C34 Cr2 C27 126.5(5)
C25 Cr2 C27 67.3(5)
C22 Cr2 C27 38.3(4)
C23 Cr2 C27 69.2(4)
C33 Cr2 C26 104.2(8)
C32 Cr2 C26 166.3(6)
C34 Cr2 C26 96.0(6)
C25 Cr2 C26 38.9(5)
C22 Cr2 C26 66.3(5)
C23 Cr2 C26 79.6(4)
C27 Cr2 C26 35.5(5)
C33 Cr2 C24 166.8(6)
C32 Cr2 C24 97.8(6)
C34 Cr2 C24 104.2(5)
C25 Cr2 C24 36.8(4)
C22 Cr2 C24 68.0(4)
C23 Cr2 C24 36.6(4)
C27 Cr2 C24 81.2(5)
C26 Cr2 C24 68.8(5)
C7 O1 C8 107.4(8)
C7 O2 C9 106.0(9)
C28 O6 C29 105.6(9)
C28 O7 C30 106.9(8)
C20 N1 C14 109.1(10)
C20 N1 C1 123.6(9)
C14 N1 C1 127.2(9)
C22 N2 C41 126.0(9)
C22 N2 C35 126.8(10)
C41 N2 C35 107.1(9)
C6 C1 C2 124.2(10)
C6 C1 N1 117.2(9)
C2 C1 N1 118.6(10)
C6 C1 Cr1 73.7(7)
C2 C1 Cr1 71.3(6)
N1 C1 Cr1 131.7(7)
C3 C2 C1 117.7(9)
C3 C2 C7 121.8(9)
C1 C2 C7 120.4(9)
C3 C2 Cr1 71.5(6)
C1 C2 Cr1 70.7(6)
C7 C2 Cr1 131.4(7)
C4 C3 C2 120.2(10)
C4 C3 Cr1 71.7(7)
C2 C3 Cr1 71.3(6)
C3 C4 C5 120.0(10)
C3 C4 Cr1 71.8(6)
C5 C4 Cr1 70.1(7)
C6 C5 C4 123.5(11)
C6 C5 Cr1 74.3(7)
C4 C5 Cr1 72.7(7)
C5 C6 C1 114.4(11)
C5 C6 C10 123.3(12)
C1 C6 C10 122.3(11)
C5 C6 Cr1 68.3(7)
C1 C6 Cr1 69.6(6)
C10 C6 Cr1 130.6(10)
O2 C7 O1 106.7(9)
O2 C7 C2 108.5(9)
O1 C7 C2 110.0(9)
C9 C8 O1 104.9(10)
C8 C9 O2 102.2(10)
O3 C11 Cr1 178.4(13)
O4 C12 Cr1 177.7(16)
O5 C13 Cr1 170.8(19)
N1 C14 C15 108.9(11)
C14 C15 C21 107.1(11)
C21 C16 C17 119.7(14)
C18 C17 C16 121.5(13)
C17 C18 C19 121.6(15)
C20 C19 C18 114.8(13)
C19 C20 C21 124.6(11)
C19 C20 N1 128.5(11)
C21 C20 N1 106.9(11)
C16 C21 C20 117.7(14)
C16 C21 C15 134.3(12)
C20 C21 C15 107.9(11)
N2 C22 C27 120.6(10)
N2 C22 C23 119.4(9)
C27 C22 C23 119.8(9)
N2 C22 Cr2 134.6(8)
C27 C22 Cr2 71.5(6)
C23 C22 Cr2 70.8(5)
C24 C23 C22 120.7(9)
C24 C23 C28 119.6(9)
C22 C23 C28 119.7(9)
C24 C23 Cr2 72.2(6)
C22 C23 Cr2 70.7(5)
C28 C23 Cr2 130.9(7)
C23 C24 C25 118.4(10)
C23 C24 Cr2 71.2(6)
C25 C24 Cr2 70.9(7)
C24 C25 C26 121.7(10)
C24 C25 Cr2 72.3(6)
C26 C25 Cr2 70.9(7)
C27 C26 C25 120.5(10)
C27 C26 Cr2 72.7(7)
C25 C26 Cr2 70.2(6)
C26 C27 C22 118.8(11)
C26 C27 C31 124.5(12)
C22 C27 C31 116.5(11)
C26 C27 Cr2 71.8(7)
C22 C27 Cr2 70.3(6)
C31 C27 Cr2 134.4(10)
O6 C28 O7 109.4(9)
O6 C28 C23 108.1(9)
O7 C28 C23 110.4(9)
O6 C29 C30 100.5(9)
O7 C30 C29 103.6(9)
O8 C32 Cr2 177.4(13)
O9 C33 Cr2 178(2)
O10 C34 Cr2 177.4(14)
C36 C35 N2 110.0(10)
C35 C36 C42 109.2(10)
C38 C37 C42 121.1(12)
C37 C38 C39 121.7(12)
C38 C39 C40 120.7(13)
C41 C40 C39 115.0(12)
N2 C41 C40 127.1(10)
N2 C41 C42 110.2(9)
C40 C41 C42 122.4(10)
C37 C42 C41 118.7(11)
C37 C42 C36 137.8(12)
C41 C42 C36 103.2(10)

loop_
_geom_bond_atom_site_label_1
_geom_bond_atom_site_label_2
_geom_bond_distance
Cr1 C11 1.828(14)
Cr1 C12 1.857(15)
Cr1 C13 1.824(15)
Cr1 C5 2.182(13)
Cr1 C1 2.207(12)
Cr1 C2 2.215(12)
Cr1 C3 2.217(11)
Cr1 C4 2.216(12)
Cr1 C6 2.260(13)
Cr2 C33 1.830(15)
Cr2 C32 1.835(15)
Cr2 C34 1.876(15)
Cr2 C25 2.216(12)
Cr2 C22 2.220(12)
Cr2 C23 2.221(11)
Cr2 C27 2.236(13)
Cr2 C26 2.226(13)
Cr2 C24 2.234(12)
O1 C7 1.443(13)
O1 C8 1.455(13)
O2 C7 1.403(14)
O2 C9 1.493(16)
O3 C11 1.135(15)
O4 C12 1.153(16)
O5 C13 1.182(18)
O6 C28 1.371(14)
O6 C29 1.430(15)
O7 C28 1.401(14)
O7 C30 1.412(13)
O8 C32 1.147(16)
O9 C33 1.105(19)
O10 C34 1.127(16)
N1 C20 1.409(15)
N1 C14 1.395(15)
N1 C1 1.444(14)
N2 C22 1.392(14)
N2 C41 1.377(14)
N2 C35 1.378(14)
C1 C6 1.405(17)
C1 C2 1.438(13)
C2 C3 1.417(15)
C2 C7 1.485(16)
C3 C4 1.388(17)
C4 C5 1.403(18)
C5 C6 1.427(17)
C6 C10 1.498(19)
C8 C9 1.439(18)
C14 C15 1.391(18)
C15 C21 1.438(19)
C16 C21 1.36(2)
C16 C17 1.36(2)
C17 C18 1.38(2)
C18 C19 1.399(19)
C19 C20 1.360(18)
C20 C21 1.416(16)
C22 C27 1.460(15)
C22 C23 1.467(14)
C23 C24 1.399(14)
C23 C28 1.516(16)
C24 C25 1.406(17)
C25 C26 1.479(18)
C26 C27 1.361(18)
C27 C31 1.449(19)
C29 C30 1.517(18)
C35 C36 1.339(17)
C36 C42 1.445(18)
C37 C38 1.293(19)
C37 C42 1.380(17)
C38 C39 1.407(19)
C39 C40 1.431(17)
C40 C41 1.378(16)
C41 C42 1.415(15)
